data_4123013
loop_
_publ_author_name
'Roesle, Philipp'
'Caporaso, Lucia'
'Schnitte, Manuel'
'Goldbach, Verena'
'Cavallo, Luigi'
'Mecking, Stefan'

_publ_section_title
;
 A Comprehensive Mechanistic Picture of the Isomerizing
 Alkoxycarbonylation of Plant Oils
;
_journal_name_full 'Journal of the American Chemical Society'
_journal_page_first 141121132036004
_journal_paper_doi 10.1021/ja508447d
_journal_year 2014
_chemical_formula_moiety 'C19 H42 F3 O4 P2 Pd S, C F3 O3 S'
_chemical_formula_sum 'C20 H42 F6 O7 P2 Pd S2'
_chemical_formula_weight 741.00
_chemical_name_systematic
; 
 ? 
;
_space_group_IT_number 14
_symmetry_cell_setting monoclinic
_symmetry_space_group_name_Hall '-P 2ybc'
_symmetry_space_group_name_H-M 'P 1 21/c 1'
_atom_sites_solution_hydrogens geom
_atom_sites_solution_primary heavy
_atom_sites_solution_secondary difmap
_audit_creation_method SHELXL-97
_cell_angle_alpha 90.00
_cell_angle_beta 118.028(3)
_cell_angle_gamma 90.00
_cell_formula_units_Z 4
_cell_length_a 11.2040(5)
_cell_length_b 15.3731(7)
_cell_length_c 19.3918(8)
_cell_measurement_reflns_used 43591
_cell_measurement_temperature 100(2)
_cell_measurement_theta_max 27.23
_cell_measurement_theta_min 2.06
_cell_volume 2948.3(2)
_computing_cell_refinement 'STOE X-AREA'
_computing_data_collection 'STOE X-AREA'
_computing_data_reduction 'STOE X-RED32'
_computing_structure_refinement 'SHELXL-97 (Sheldrick, 1997)'
_computing_structure_solution 'SHELXS-97 (Sheldrick, 1990)'
_diffrn_ambient_temperature 100(2)
_diffrn_detector_area_resol_mean 6.67
_diffrn_measured_fraction_theta_full 0.989
_diffrn_measured_fraction_theta_max 0.989
_diffrn_measurement_device_type 'STOE IPDS 2T'
_diffrn_measurement_method 'rotation method'
_diffrn_radiation_monochromator graphite
_diffrn_radiation_source 'fine-focus sealed tube'
_diffrn_radiation_type MoK\a
_diffrn_radiation_wavelength 0.71073
_diffrn_reflns_av_R_equivalents 0.0508
_diffrn_reflns_av_sigmaI/netI 0.0272
_diffrn_reflns_limit_h_max 14
_diffrn_reflns_limit_h_min -14
_diffrn_reflns_limit_k_max 19
_diffrn_reflns_limit_k_min -19
_diffrn_reflns_limit_l_max 24
_diffrn_reflns_limit_l_min -24
_diffrn_reflns_number 42616
_diffrn_reflns_theta_full 26.82
_diffrn_reflns_theta_max 26.82
_diffrn_reflns_theta_min 2.06
_exptl_absorpt_coefficient_mu 0.955
_exptl_absorpt_correction_T_max 0.8550
_exptl_absorpt_correction_T_min 0.7207
_exptl_absorpt_correction_type integration
_exptl_absorpt_process_details 'STOE X-RED32'
_exptl_crystal_colour colorless
_exptl_crystal_density_diffrn 1.669
_exptl_crystal_density_method 'not measured'
_exptl_crystal_description prism
_exptl_crystal_F_000 1520
_exptl_crystal_size_max 0.3
_exptl_crystal_size_mid 0.25
_exptl_crystal_size_min 0.2
_refine_diff_density_max 1.745
_refine_diff_density_min -0.633
_refine_diff_density_rms 0.070
_refine_ls_extinction_method none
_refine_ls_goodness_of_fit_ref 1.036
_refine_ls_hydrogen_treatment constr
_refine_ls_matrix_type full
_refine_ls_number_parameters 357
_refine_ls_number_reflns 6260
_refine_ls_number_restraints 0
_refine_ls_restrained_S_all 1.036
_refine_ls_R_factor_all 0.0327
_refine_ls_R_factor_gt 0.0247
_refine_ls_shift/su_max 0.002
_refine_ls_shift/su_mean 0.000
_refine_ls_structure_factor_coef Fsqd
_refine_ls_weighting_details 'calc w=1/[\s^2^(Fo^2^)+(0.0361P)^2^+0.5150P] where P=(Fo^2^+2Fc^2^)/3'
_refine_ls_weighting_scheme calc
_refine_ls_wR_factor_gt 0.0581
_refine_ls_wR_factor_ref 0.0600
_reflns_number_gt 5399
_reflns_number_total 6260
_reflns_threshold_expression >2sigma(I)
_cod_data_source_file ja508447d_si_007.cif
_cod_data_source_block d:\dtbpepdotf
_cod_original_sg_symbol_H-M 'P 21/c'
_cod_database_code 4123013

loop_
_symmetry_equiv_pos_as_xyz
'x, y, z'
'-x, y+1/2, -z+1/2'
'-x, -y, -z'
'x, -y-1/2, z-1/2'

loop_
_atom_site_label
_atom_site_type_symbol
_atom_site_fract_x
_atom_site_fract_y
_atom_site_fract_z
_atom_site_U_iso_or_equiv
_atom_site_adp_type
_atom_site_occupancy
_atom_site_symmetry_multiplicity
_atom_site_calc_flag
_atom_site_refinement_flags
C1 C 0.1686(2) -0.00455(14) 0.92525(14) 0.0220(4) Uani 1 1 d .
H1A H 0.1656 -0.0681 0.9205 0.026 Uiso 1 1 calc R
H1B H 0.1828 0.0117 0.9774 0.026 Uiso 1 1 calc R
H1C H 0.2430 0.0181 0.9173 0.026 Uiso 1 1 calc R
C2 C -0.0783(2) -0.00331(14) 0.87847(13) 0.0196(4) Uani 1 1 d .
H2A H -0.0687 0.0193 0.9281 0.023 Uiso 1 1 calc R
H2B H -0.0720 -0.0669 0.8809 0.023 Uiso 1 1 calc R
H2C H -0.1664 0.0140 0.8359 0.023 Uiso 1 1 calc R
C3 C 0.0142(2) 0.00546(15) 0.78263(13) 0.0227(5) Uani 1 1 d .
H3C H -0.0707 0.0298 0.7421 0.027 Uiso 1 1 calc R
H3B H 0.0106 -0.0582 0.7792 0.027 Uiso 1 1 calc R
H3A H 0.0897 0.0267 0.7750 0.027 Uiso 1 1 calc R
C4 C 0.0347(2) 0.03387(12) 0.86355(12) 0.0147(4) Uani 1 1 d .
C5 C -0.2057(2) 0.19414(15) 0.87363(13) 0.0201(4) Uani 1 1 d .
H5A H -0.2920 0.2254 0.8491 0.024 Uiso 1 1 calc R
H5B H -0.1485 0.2182 0.9258 0.024 Uiso 1 1 calc R
H5C H -0.2223 0.1323 0.8782 0.024 Uiso 1 1 calc R
C6 C -0.1181(2) 0.30207(14) 0.81292(14) 0.0227(5) Uani 1 1 d .
H6A H -0.0700 0.3296 0.8644 0.027 Uiso 1 1 calc R
H6B H -0.2078 0.3285 0.7837 0.027 Uiso 1 1 calc R
H6C H -0.0667 0.3104 0.7842 0.027 Uiso 1 1 calc R
C7 C -0.2237(2) 0.16499(15) 0.74221(12) 0.0200(4) Uani 1 1 d .
H7C H -0.1797 0.1719 0.7092 0.024 Uiso 1 1 calc R
H7B H -0.3112 0.1949 0.7181 0.024 Uiso 1 1 calc R
H7A H -0.2377 0.1030 0.7478 0.024 Uiso 1 1 calc R
C8 C -0.1335(2) 0.20432(13) 0.82314(12) 0.0156(4) Uani 1 1 d .
C9 C 0.1117(2) 0.17962(13) 0.97714(11) 0.0139(4) Uani 1 1 d .
H9A H 0.0745 0.2355 0.9838 0.017 Uiso 1 1 calc R
H9B H 0.0841 0.1335 1.0024 0.017 Uiso 1 1 calc R
C10 C 0.2657(2) 0.18515(13) 1.01706(11) 0.0147(4) Uani 1 1 d .
H10A H 0.3038 0.1256 1.0282 0.018 Uiso 1 1 calc R
H10B H 0.2979 0.2160 1.0675 0.018 Uiso 1 1 calc R
C11 C 0.4782(2) 0.11260(15) 0.93411(13) 0.0220(5) Uani 1 1 d .
H11A H 0.4291 0.0697 0.9485 0.026 Uiso 1 1 calc R
H11B H 0.5665 0.0888 0.9449 0.026 Uiso 1 1 calc R
H11C H 0.4260 0.1261 0.8783 0.026 Uiso 1 1 calc R
C12 C 0.5747(2) 0.17281(15) 1.06915(12) 0.0213(4) Uani 1 1 d .
H12A H 0.6673 0.1553 1.0830 0.026 Uiso 1 1 calc R
H12B H 0.5284 0.1248 1.0800 0.026 Uiso 1 1 calc R
H12C H 0.5768 0.2237 1.1001 0.026 Uiso 1 1 calc R
C13 C 0.5836(2) 0.25875(15) 0.96104(13) 0.0213(4) Uani 1 1 d .
H13C H 0.6004 0.3122 0.9917 0.026 Uiso 1 1 calc R
H13B H 0.5345 0.2728 0.9052 0.026 Uiso 1 1 calc R
H13A H 0.6701 0.2313 0.9728 0.026 Uiso 1 1 calc R
C14 C 0.4986(2) 0.19572(13) 0.98198(12) 0.0156(4) Uani 1 1 d .
C15 C 0.4568(2) 0.37527(14) 1.06739(12) 0.0191(4) Uani 1 1 d .
H15A H 0.4569 0.4363 1.0821 0.023 Uiso 1 1 calc R
H15B H 0.5424 0.3619 1.0674 0.023 Uiso 1 1 calc R
H15C H 0.4465 0.3376 1.1050 0.023 Uiso 1 1 calc R
C16 C 0.3512(2) 0.41768(13) 0.92444(13) 0.0195(4) Uani 1 1 d .
H16A H 0.4329 0.4018 0.9209 0.023 Uiso 1 1 calc R
H16B H 0.3569 0.4788 0.9401 0.023 Uiso 1 1 calc R
H16C H 0.2716 0.4094 0.8734 0.023 Uiso 1 1 calc R
C17 C 0.2086(2) 0.38553(13) 0.98785(13) 0.0176(4) Uani 1 1 d .
H17C H 0.1305 0.3742 0.9369 0.021 Uiso 1 1 calc R
H17B H 0.2118 0.4476 1.0003 0.021 Uiso 1 1 calc R
H17A H 0.2002 0.3513 1.0280 0.021 Uiso 1 1 calc R
C18 C 0.3389(2) 0.35970(13) 0.98536(12) 0.0148(4) Uani 1 1 d .
C19 C -0.0439(2) 0.11065(14) 0.58226(12) 0.0187(4) Uani 1 1 d .
C20 C 0.6063(2) 0.49246(15) 0.77300(13) 0.0226(5) Uani 1 1 d .
F1 F -0.16120(13) 0.09470(9) 0.58196(8) 0.0251(3) Uani 1 1 d .
F2 F 0.03707(15) 0.04363(9) 0.61437(9) 0.0314(3) Uani 1 1 d .
F3 F -0.06843(15) 0.11739(9) 0.50817(8) 0.0298(3) Uani 1 1 d .
F4 F 0.68399(14) 0.48954(10) 0.73754(8) 0.0305(3) Uani 1 1 d .
F5 F 0.68144(14) 0.46496(11) 0.84647(8) 0.0351(3) Uani 1 1 d .
F6 F 0.57461(16) 0.57527(9) 0.77558(9) 0.0338(3) Uani 1 1 d .
O1 O 0.31155(15) 0.27140(10) 0.78995(9) 0.0207(3) Uani 1 1 d .
H18 H 0.3198 0.3252 0.7985 0.061(11) Uiso 1 1 calc R
H19 H 0.2884 0.2552 0.7447 0.066(11) Uiso 1 1 d R
O2 O 0.03701(15) 0.19280(11) 0.71104(8) 0.0214(3) Uani 1 1 d .
O3 O -0.06570(18) 0.27716(10) 0.59104(10) 0.0282(4) Uani 1 1 d .
O4 O 0.16054(16) 0.21633(11) 0.63750(9) 0.0231(3) Uani 1 1 d .
O5 O 0.38875(16) 0.43284(11) 0.76965(9) 0.0224(3) Uani 1 1 d .
O6 O 0.38587(15) 0.46818(10) 0.64616(9) 0.0202(3) Uani 1 1 d .
O7 O 0.50734(17) 0.34000(10) 0.72060(9) 0.0247(3) Uani 1 1 d .
P1 P 0.04152(5) 0.15549(3) 0.87234(3) 0.01097(10) Uani 1 1 d .
P2 P 0.32707(5) 0.24202(3) 0.95699(3) 0.01151(10) Uani 1 1 d .
S1 S 0.03020(5) 0.21153(3) 0.63511(3) 0.01538(10) Uani 1 1 d .
S2 S 0.45539(5) 0.42553(3) 0.72090(3) 0.01567(11) Uani 1 1 d .
Pd1 Pd 0.179424(15) 0.218062(9) 0.830882(8) 0.01142(5) Uani 1 1 d .

loop_
_atom_site_aniso_label
_atom_site_aniso_U_11
_atom_site_aniso_U_22
_atom_site_aniso_U_33
_atom_site_aniso_U_23
_atom_site_aniso_U_13
_atom_site_aniso_U_12
C1 0.0190(11) 0.0149(10) 0.0304(12) 0.0014(9) 0.0102(10) 0.0010(8)
C2 0.0197(11) 0.0182(10) 0.0221(11) 0.0021(8) 0.0109(9) -0.0035(8)
C3 0.0277(12) 0.0211(11) 0.0243(11) -0.0054(9) 0.0165(10) -0.0025(9)
C4 0.0161(10) 0.0124(9) 0.0164(10) -0.0007(7) 0.0082(8) -0.0017(7)
C5 0.0147(10) 0.0306(12) 0.0178(10) 0.0007(9) 0.0099(9) 0.0027(9)
C6 0.0172(11) 0.0193(11) 0.0293(12) 0.0054(9) 0.0090(10) 0.0057(8)
C7 0.0140(10) 0.0298(12) 0.0134(10) 0.0004(8) 0.0041(9) -0.0010(8)
C8 0.0114(9) 0.0210(10) 0.0147(10) 0.0022(8) 0.0064(8) 0.0021(8)
C9 0.0150(10) 0.0166(10) 0.0111(9) 0.0017(7) 0.0068(8) 0.0009(8)
C10 0.0190(10) 0.0151(9) 0.0147(9) -0.0013(7) 0.0119(9) -0.0033(8)
C11 0.0171(11) 0.0264(12) 0.0225(11) -0.0074(9) 0.0094(9) 0.0031(9)
C12 0.0147(10) 0.0293(12) 0.0178(11) 0.0005(9) 0.0060(9) 0.0061(9)
C13 0.0152(10) 0.0303(12) 0.0217(11) -0.0022(9) 0.0114(9) -0.0022(9)
C14 0.0099(9) 0.0212(10) 0.0167(10) -0.0025(8) 0.0070(8) 0.0008(8)
C15 0.0196(11) 0.0206(10) 0.0179(10) -0.0050(8) 0.0093(9) -0.0027(8)
C16 0.0239(11) 0.0167(10) 0.0221(11) 0.0009(8) 0.0143(10) -0.0024(8)
C17 0.0205(11) 0.0155(10) 0.0200(10) -0.0003(8) 0.0122(9) 0.0020(8)
C18 0.0171(10) 0.0140(9) 0.0155(10) -0.0004(7) 0.0094(9) -0.0006(8)
C19 0.0183(11) 0.0213(11) 0.0176(10) -0.0033(8) 0.0094(9) -0.0033(8)
C20 0.0212(11) 0.0278(12) 0.0206(11) -0.0016(9) 0.0112(10) -0.0021(9)
F1 0.0211(7) 0.0285(7) 0.0279(7) -0.0063(6) 0.0134(6) -0.0083(5)
F2 0.0304(8) 0.0216(7) 0.0373(8) -0.0028(6) 0.0117(7) 0.0053(6)
F3 0.0370(8) 0.0390(8) 0.0156(6) -0.0107(6) 0.0140(6) -0.0124(6)
F4 0.0221(7) 0.0416(8) 0.0348(8) -0.0008(6) 0.0190(6) -0.0059(6)
F5 0.0258(8) 0.0532(10) 0.0179(7) -0.0005(6) 0.0033(6) -0.0027(7)
F6 0.0391(9) 0.0255(7) 0.0390(8) -0.0111(6) 0.0201(7) -0.0085(6)
O1 0.0220(8) 0.0285(9) 0.0152(7) -0.0032(6) 0.0118(6) -0.0094(6)
O2 0.0182(8) 0.0369(9) 0.0107(7) -0.0034(6) 0.0080(6) -0.0095(6)
O3 0.0293(9) 0.0200(8) 0.0263(9) 0.0019(7) 0.0058(8) 0.0023(7)
O4 0.0207(8) 0.0370(9) 0.0159(7) -0.0046(6) 0.0122(7) -0.0096(7)
O5 0.0243(8) 0.0290(8) 0.0220(8) 0.0013(6) 0.0176(7) -0.0001(6)
O6 0.0213(8) 0.0244(8) 0.0152(7) 0.0015(6) 0.0088(6) -0.0003(6)
O7 0.0339(9) 0.0189(8) 0.0274(8) 0.0007(6) 0.0193(8) 0.0022(7)
P1 0.0100(2) 0.0134(2) 0.0105(2) 0.00073(18) 0.0057(2) -0.00018(18)
P2 0.0105(2) 0.0144(2) 0.0104(2) -0.00029(18) 0.0054(2) -0.00061(18)
S1 0.0170(2) 0.0187(2) 0.0110(2) -0.00129(18) 0.0070(2) -0.00298(19)
S2 0.0168(2) 0.0184(2) 0.0148(2) 0.00010(18) 0.0099(2) -0.00087(19)
Pd1 0.01153(8) 0.01504(8) 0.00924(8) -0.00011(5) 0.00616(6) -0.00167(5)

loop_
_atom_type_symbol
_atom_type_description
_atom_type_scat_dispersion_real
_atom_type_scat_dispersion_imag
_atom_type_scat_source
C C 0.0033 0.0016 'International Tables Vol C Tables 4.2.6.8 and 6.1.1.4'
H H 0.0000 0.0000 'International Tables Vol C Tables 4.2.6.8 and 6.1.1.4'
F F 0.0171 0.0103 'International Tables Vol C Tables 4.2.6.8 and 6.1.1.4'
O O 0.0106 0.0060 'International Tables Vol C Tables 4.2.6.8 and 6.1.1.4'
P P 0.1023 0.0942 'International Tables Vol C Tables 4.2.6.8 and 6.1.1.4'
S S 0.1246 0.1234 'International Tables Vol C Tables 4.2.6.8 and 6.1.1.4'
Pd Pd -0.9988 1.0072 'International Tables Vol C Tables 4.2.6.8 and 6.1.1.4'

loop_
_geom_angle_atom_site_label_1
_geom_angle_atom_site_label_2
_geom_angle_atom_site_label_3
_geom_angle
C1 C4 C2 107.50(17)
C1 C4 C3 108.03(17)
C2 C4 C3 110.21(17)
C1 C4 P1 109.30(14)
C2 C4 P1 110.84(14)
C3 C4 P1 110.84(14)
C7 C8 C6 108.26(17)
C7 C8 C5 108.62(17)
C6 C8 C5 107.77(17)
C7 C8 P1 112.85(14)
C6 C8 P1 107.53(14)
C5 C8 P1 111.63(14)
C10 C9 P1 111.51(13)
C9 C10 P2 112.16(14)
C11 C14 C12 108.88(18)
C11 C14 C13 107.43(16)
C12 C14 C13 110.04(17)
C11 C14 P2 108.36(14)
C12 C14 P2 109.93(13)
C13 C14 P2 112.11(14)
C15 C18 C17 107.16(16)
C15 C18 C16 111.20(17)
C17 C18 C16 107.70(17)
C15 C18 P2 111.21(14)
C17 C18 P2 108.73(14)
C16 C18 P2 110.69(13)
F2 C19 F1 108.43(17)
F2 C19 F3 108.46(17)
F1 C19 F3 107.81(17)
F2 C19 S1 111.53(15)
F1 C19 S1 110.21(14)
F3 C19 S1 110.30(14)
F6 C20 F5 107.96(18)
F6 C20 F4 107.50(18)
F5 C20 F4 107.46(18)
F6 C20 S2 111.52(16)
F5 C20 S2 111.54(16)
F4 C20 S2 110.67(15)
S1 O2 Pd1 135.44(9)
C9 P1 C4 106.23(9)
C9 P1 C8 106.36(9)
C4 P1 C8 111.24(9)
C9 P1 Pd1 107.31(6)
C4 P1 Pd1 113.36(6)
C8 P1 Pd1 111.84(6)
C10 P2 C18 105.66(9)
C10 P2 C14 107.38(9)
C18 P2 C14 111.41(9)
C10 P2 Pd1 108.05(7)
C18 P2 Pd1 113.04(7)
C14 P2 Pd1 110.96(6)
O3 S1 O4 116.69(10)
O3 S1 O2 114.14(10)
O4 S1 O2 113.82(9)
O3 S1 C19 104.35(10)
O4 S1 C19 104.36(9)
O2 S1 C19 101.05(9)
O7 S2 O6 116.11(9)
O7 S2 O5 113.85(9)
O6 S2 O5 114.68(9)
O7 S2 C20 104.25(10)
O6 S2 C20 102.86(10)
O5 S2 C20 102.75(10)
O1 Pd1 O2 87.69(6)
O1 Pd1 P2 93.27(4)
O2 Pd1 P2 178.84(4)
O1 Pd1 P1 177.31(5)
O2 Pd1 P1 91.34(4)
P2 Pd1 P1 87.677(18)

loop_
_geom_bond_atom_site_label_1
_geom_bond_atom_site_label_2
_geom_bond_distance
C1 C4 1.531(3)
C2 C4 1.536(3)
C3 C4 1.539(3)
C4 P1 1.876(2)
C5 C8 1.543(3)
C6 C8 1.536(3)
C7 C8 1.536(3)
C8 P1 1.887(2)
C9 C10 1.525(3)
C9 P1 1.8396(19)
C10 P2 1.8298(19)
C11 C14 1.532(3)
C12 C14 1.534(3)
C13 C14 1.541(3)
C14 P2 1.887(2)
C15 C18 1.536(3)
C16 C18 1.537(3)
C17 C18 1.536(3)
C18 P2 1.877(2)
C19 F2 1.320(3)
C19 F1 1.334(2)
C19 F3 1.334(2)
C19 S1 1.829(2)
C20 F6 1.329(3)
C20 F5 1.338(3)
C20 F4 1.340(2)
C20 S2 1.825(2)
O1 Pd1 2.1443(14)
O2 S1 1.4667(14)
O2 Pd1 2.1477(15)
O3 S1 1.4282(17)
O4 S1 1.4410(15)
O5 S2 1.4584(14)
O6 S2 1.4410(15)
O7 S2 1.4390(16)
P1 Pd1 2.2641(5)
P2 Pd1 2.2473(5)

loop_
_geom_torsion_atom_site_label_1
_geom_torsion_atom_site_label_2
_geom_torsion_atom_site_label_3
_geom_torsion_atom_site_label_4
_geom_torsion
P1 C9 C10 P2 40.85(18)
C10 C9 P1 C4 89.17(15)
C10 C9 P1 C8 -152.22(14)
C10 C9 P1 Pd1 -32.38(15)
C1 C4 P1 C9 -45.83(15)
C2 C4 P1 C9 72.49(16)
C3 C4 P1 C9 -164.80(14)
C1 C4 P1 C8 -161.16(13)
C2 C4 P1 C8 -42.84(17)
C3 C4 P1 C8 79.87(16)
C1 C4 P1 Pd1 71.77(14)
C2 C4 P1 Pd1 -169.91(12)
C3 C4 P1 Pd1 -47.20(16)
C7 C8 P1 C9 -160.46(14)
C6 C8 P1 C9 80.23(15)
C5 C8 P1 C9 -37.78(17)
C7 C8 P1 C4 -45.21(16)
C6 C8 P1 C4 -164.53(13)
C5 C8 P1 C4 77.46(16)
C7 C8 P1 Pd1 82.68(14)
C6 C8 P1 Pd1 -36.63(15)
C5 C8 P1 Pd1 -154.64(13)
C9 C10 P2 C18 90.52(15)
C9 C10 P2 C14 -150.48(14)
C9 C10 P2 Pd1 -30.73(15)
C15 C18 P2 C10 71.51(15)
C17 C18 P2 C10 -46.25(16)
C16 C18 P2 C10 -164.36(14)
C15 C18 P2 C14 -44.79(16)
C17 C18 P2 C14 -162.54(13)
C16 C18 P2 C14 79.34(16)
C15 C18 P2 Pd1 -170.54(11)
C17 C18 P2 Pd1 71.71(14)
C16 C18 P2 Pd1 -46.41(15)
C11 C14 P2 C10 83.63(15)
C12 C14 P2 C10 -35.26(17)
C13 C14 P2 C10 -157.99(14)
C11 C14 P2 C18 -161.13(14)
C12 C14 P2 C18 79.98(16)
C13 C14 P2 C18 -42.75(17)
C11 C14 P2 Pd1 -34.24(15)
C12 C14 P2 Pd1 -153.13(13)
C13 C14 P2 Pd1 84.14(14)
Pd1 O2 S1 O3 -107.80(15)
Pd1 O2 S1 O4 29.58(18)
Pd1 O2 S1 C19 140.83(14)
F2 C19 S1 O3 177.09(14)
F1 C19 S1 O3 -62.42(17)
F3 C19 S1 O3 56.50(17)
F2 C19 S1 O4 54.13(16)
F1 C19 S1 O4 174.62(14)
F3 C19 S1 O4 -66.46(16)
F2 C19 S1 O2 -64.22(16)
F1 C19 S1 O2 56.27(17)
F3 C19 S1 O2 175.19(14)
F6 C20 S2 O7 177.56(15)
F5 C20 S2 O7 -61.64(17)
F4 C20 S2 O7 57.94(18)
F6 C20 S2 O6 55.98(16)
F5 C20 S2 O6 176.77(15)
F4 C20 S2 O6 -63.64(17)
F6 C20 S2 O5 -63.41(17)
F5 C20 S2 O5 57.38(17)
F4 C20 S2 O5 176.97(15)
S1 O2 Pd1 O1 -4.75(15)
S1 O2 Pd1 P2 -150(2)
S1 O2 Pd1 P1 177.76(14)
C10 P2 Pd1 O1 -169.14(8)
C18 P2 Pd1 O1 74.31(8)
C14 P2 Pd1 O1 -51.68(8)
C10 P2 Pd1 O2 -24(2)
C18 P2 Pd1 O2 -140(2)
C14 P2 Pd1 O2 94(2)
C10 P2 Pd1 P1 8.34(7)
C18 P2 Pd1 P1 -108.21(7)
C14 P2 Pd1 P1 125.80(7)
C9 P1 Pd1 O1 121.3(9)
C4 P1 Pd1 O1 4.3(9)
C8 P1 Pd1 O1 -122.4(9)
C9 P1 Pd1 O2 -169.86(8)
C4 P1 Pd1 O2 73.17(8)
C8 P1 Pd1 O2 -53.58(8)
C9 P1 Pd1 P2 10.76(7)
C4 P1 Pd1 P2 -106.21(7)
C8 P1 Pd1 P2 127.04(7)
